data_4313770
loop_
_publ_author_name
'Chun-Long Chen'
'Cheng-Yong Su'
'Yue-Peng Cai'
'Hua-Xin Zhang'
'An-Wu Xu'
'Bei-Sheng Kang'
'Hans-Conrad zur Loye'

_publ_section_title
;
 Multidimensional Frameworks Assembled from Silver(I) Coordination
 Polymers Containing Flexible Bis(thioquinolyl) Ligands: Role of the
 Intra- and Intermolecular Aromatic Stacking Interactions
;
_journal_name_full 'Inorganic Chemistry'
_journal_page_first 3738
_journal_page_last 3750
_journal_paper_doi 10.1021/ic0341035
_journal_volume 42
_journal_year 2003
_chemical_formula_sum 'C21 H18 Ag Cl N2 O4 S2'
_chemical_formula_weight 569.81
_chemical_name_systematic
; 
 ? 
;
_space_group_IT_number 14
_symmetry_cell_setting monoclinic
_symmetry_space_group_name_Hall '-P 2ybc'
_symmetry_space_group_name_H-M 'P 1 21/c 1'
_atom_sites_solution_hydrogens geom
_atom_sites_solution_primary direct
_atom_sites_solution_secondary difmap
_audit_creation_method SHELXL-97
_cell_angle_alpha 90.00
_cell_angle_beta 107.378(9)
_cell_angle_gamma 90.00
_cell_formula_units_Z 4
_cell_length_a 13.243(7)
_cell_length_b 8.080(4)
_cell_length_c 21.019(11)
_cell_measurement_temperature 293(2)
_cell_volume 2146.4(19)
_computing_structure_refinement 'SHELXL-97 (Sheldrick, 1997)'
_computing_structure_solution 'SHELXS-97 (Sheldrick, 1990)'
_diffrn_ambient_temperature 293(2)
_diffrn_measured_fraction_theta_full 0.986
_diffrn_measured_fraction_theta_max 0.986
_diffrn_radiation_monochromator graphite
_diffrn_radiation_source 'fine-focus sealed tube'
_diffrn_radiation_type MoK\a
_diffrn_radiation_wavelength 0.71073
_diffrn_reflns_av_R_equivalents 0.0186
_diffrn_reflns_av_sigmaI/netI 0.0222
_diffrn_reflns_limit_h_max 15
_diffrn_reflns_limit_h_min -16
_diffrn_reflns_limit_k_max 10
_diffrn_reflns_limit_k_min -5
_diffrn_reflns_limit_l_max 26
_diffrn_reflns_limit_l_min -26
_diffrn_reflns_number 12278
_diffrn_reflns_theta_full 27.10
_diffrn_reflns_theta_max 27.10
_diffrn_reflns_theta_min 2.03
_exptl_absorpt_coefficient_mu 1.290
_exptl_crystal_density_diffrn 1.763
_exptl_crystal_density_method 'not measured'
_exptl_crystal_F_000 1144
_refine_diff_density_max 0.969
_refine_diff_density_min -0.700
_refine_diff_density_rms 0.091
_refine_ls_extinction_method none
_refine_ls_goodness_of_fit_ref 1.029
_refine_ls_hydrogen_treatment mixed
_refine_ls_matrix_type full
_refine_ls_number_parameters 280
_refine_ls_number_reflns 4668
_refine_ls_number_restraints 0
_refine_ls_restrained_S_all 1.029
_refine_ls_R_factor_all 0.0555
_refine_ls_R_factor_gt 0.0425
_refine_ls_shift/su_max 0.128
_refine_ls_shift/su_mean 0.006
_refine_ls_structure_factor_coef Fsqd
_refine_ls_weighting_details 'calc w=1/[\s^2^(Fo^2^)+(0.0633P)^2^+4.0908P] where P=(Fo^2^+2Fc^2^)/3'
_refine_ls_weighting_scheme calc
_refine_ls_wR_factor_gt 0.1157
_refine_ls_wR_factor_ref 0.1289
_reflns_number_gt 3737
_reflns_number_total 4668
_reflns_threshold_expression >2sigma(I)
_cod_data_source_file ic0341035si20030130_053547_1.cif
_cod_data_source_block 1
_cod_original_cell_volume 2146(2)
_cod_original_sg_symbol_H-M 'P 1 21/n 1'
_cod_database_code 4313770

loop_
_symmetry_equiv_pos_as_xyz
'x, y, z'
'-x, y+1/2, -z+1/2'
'-x, -y, -z'
'x, -y-1/2, z-1/2'

loop_
_atom_site_label
_atom_site_type_symbol
_atom_site_fract_x
_atom_site_fract_y
_atom_site_fract_z
_atom_site_U_iso_or_equiv
_atom_site_adp_type
_atom_site_occupancy
_atom_site_symmetry_multiplicity
_atom_site_calc_flag
_atom_site_refinement_flags
_atom_site_disorder_assembly
_atom_site_disorder_group
Ag1 Ag 0.47978(2) 1.41989(4) 0.684717(18) 0.05295(14) Uani 1 1 d . . .
Cl1 Cl 0.22466(10) 1.38296(18) 0.90607(7) 0.0657(3) Uani 1 1 d . . .
S1 S 0.53633(7) 1.59935(12) 0.80499(5) 0.0431(2) Uani 1 1 d . . .
S2 S 0.41622(8) 1.52583(14) 0.55798(6) 0.0514(3) Uani 1 1 d . . .
O1 O 0.1756(10) 1.5208(12) 0.8770(4) 0.239(6) Uani 1 1 d . . .
O2 O 0.1565(8) 1.2987(15) 0.9287(5) 0.236(5) Uani 1 1 d . . .
O3 O 0.3079(5) 1.4290(14) 0.9585(4) 0.204(5) Uani 1 1 d . . .
O4 O 0.2626(4) 1.3023(8) 0.8587(2) 0.1154(17) Uani 1 1 d . . .
N1 N 0.6636(3) 1.4636(5) 0.71842(18) 0.0538(9) Uani 1 1 d . . .
N2 N 0.3014(3) 1.4942(5) 0.66618(17) 0.0475(8) Uani 1 1 d . . .
C1 C 0.7118(4) 1.4100(9) 0.6765(3) 0.0803(18) Uani 1 1 d . . .
H1A H 0.6709 1.3788 0.6341 0.096 Uiso 1 1 calc R . .
C2 C 0.8231(5) 1.3971(10) 0.6924(3) 0.094(2) Uani 1 1 d . . .
H2A H 0.8542 1.3607 0.6607 0.113 Uiso 1 1 calc R . .
C3 C 0.8821(4) 1.4378(8) 0.7530(3) 0.0795(17) Uani 1 1 d . . .
H3A H 0.9553 1.4283 0.7642 0.095 Uiso 1 1 calc R . .
C4 C 0.8356(3) 1.4953(6) 0.8006(2) 0.0566(11) Uani 1 1 d . . .
C5 C 0.8953(4) 1.5374(7) 0.8654(3) 0.0706(14) Uani 1 1 d . . .
H5A H 0.9686 1.5275 0.8782 0.085 Uiso 1 1 calc R . .
C6 C 0.8467(4) 1.5927(7) 0.9097(3) 0.0719(15) Uani 1 1 d . . .
H6A H 0.8868 1.6180 0.9530 0.086 Uiso 1 1 calc R . .
C7 C 0.7375(4) 1.6119(6) 0.8907(2) 0.0582(11) Uani 1 1 d . . .
H7A H 0.7055 1.6538 0.9211 0.070 Uiso 1 1 calc R . .
C8 C 0.6764(3) 1.5700(5) 0.8279(2) 0.0446(9) Uani 1 1 d . . .
C9 C 0.7232(3) 1.5087(5) 0.7805(2) 0.0450(9) Uani 1 1 d . . .
C10 C 0.5051(3) 1.5023(6) 0.8743(2) 0.0530(10) Uani 1 1 d . . .
H10A H 0.5475 1.5510 0.9159 0.064 Uiso 1 1 calc R . .
H10B H 0.4310 1.5199 0.8705 0.064 Uiso 1 1 calc R . .
C11 C 0.5282(4) 1.3146(6) 0.8738(2) 0.0543(10) Uani 1 1 d . . .
H11A H 0.4754 1.2634 0.8368 0.065 Uiso 1 1 calc R . .
H11B H 0.5967 1.2988 0.8668 0.065 Uiso 1 1 calc R . .
C12 C 0.4720(4) 1.7299(6) 0.5630(2) 0.0583(11) Uani 1 1 d . . .
H12A H 0.5441 1.7223 0.5609 0.070 Uiso 1 1 calc R . .
H12B H 0.4315 1.7950 0.5252 0.070 Uiso 1 1 calc R . .
C13 C 0.2406(3) 1.5533(5) 0.6067(2) 0.0427(8) Uani 1 1 d . . .
C14 C 0.2835(3) 1.5775(5) 0.5531(2) 0.0461(9) Uani 1 1 d . . .
C15 C 0.2218(4) 1.6434(8) 0.4949(2) 0.0684(14) Uani 1 1 d . . .
H15A H 0.2503 1.6594 0.4599 0.082 Uiso 1 1 calc R . .
C16 C 0.1156(4) 1.6878(9) 0.4864(3) 0.0806(17) Uani 1 1 d . . .
H16A H 0.0754 1.7349 0.4465 0.097 Uiso 1 1 calc R . .
C17 C 0.0726(4) 1.6624(7) 0.5358(3) 0.0679(13) Uani 1 1 d . . .
H17A H 0.0021 1.6898 0.5296 0.082 Uiso 1 1 calc R . .
C18 C 0.1329(3) 1.5949(5) 0.5964(2) 0.0514(10) Uani 1 1 d . . .
C19 C 0.0900(4) 1.5674(7) 0.6492(3) 0.0684(14) Uani 1 1 d . . .
H19A H 0.0195 1.5928 0.6440 0.082 Uiso 1 1 calc R . .
C20 C 0.1509(4) 1.5046(9) 0.7068(3) 0.0752(15) Uani 1 1 d . . .
H20A H 0.1231 1.4836 0.7418 0.090 Uiso 1 1 calc R . .
C21 C 0.2570(4) 1.4710(7) 0.7136(2) 0.0646(13) Uani 1 1 d . . .
H21A H 0.2988 1.4297 0.7542 0.078 Uiso 1 1 calc R . .

loop_
_atom_site_aniso_label
_atom_site_aniso_U_11
_atom_site_aniso_U_22
_atom_site_aniso_U_33
_atom_site_aniso_U_23
_atom_site_aniso_U_13
_atom_site_aniso_U_12
Ag1 0.03853(19) 0.0479(2) 0.0673(2) -0.00335(15) 0.00811(15) -0.00116(12)
Cl1 0.0516(6) 0.0820(8) 0.0672(7) 0.0062(6) 0.0234(5) 0.0073(6)
S1 0.0356(5) 0.0382(5) 0.0532(5) -0.0024(4) 0.0096(4) 0.0001(4)
S2 0.0438(5) 0.0545(6) 0.0596(6) -0.0081(5) 0.0213(5) 0.0001(4)
O1 0.376(15) 0.190(8) 0.152(7) 0.033(6) 0.080(8) 0.148(10)
O2 0.222(9) 0.303(12) 0.238(9) -0.037(9) 0.156(8) -0.130(9)
O3 0.089(4) 0.393(15) 0.122(5) -0.102(7) 0.021(4) -0.003(6)
O4 0.107(4) 0.151(5) 0.092(3) -0.026(3) 0.035(3) 0.015(3)
N1 0.0396(18) 0.069(2) 0.053(2) -0.0018(18) 0.0139(15) -0.0052(16)
N2 0.0408(17) 0.054(2) 0.0481(18) 0.0023(16) 0.0145(14) 0.0054(15)
C1 0.053(3) 0.130(6) 0.062(3) -0.018(3) 0.023(2) -0.006(3)
C2 0.055(3) 0.154(7) 0.084(4) -0.023(4) 0.036(3) -0.002(4)
C3 0.040(2) 0.118(5) 0.087(4) -0.003(3) 0.028(3) 0.004(3)
C4 0.036(2) 0.061(3) 0.070(3) 0.000(2) 0.0110(19) -0.0020(19)
C5 0.035(2) 0.089(4) 0.080(3) -0.006(3) 0.005(2) -0.005(2)
C6 0.047(3) 0.085(4) 0.070(3) -0.012(3) -0.003(2) -0.009(2)
C7 0.047(2) 0.064(3) 0.059(3) -0.009(2) 0.010(2) -0.003(2)
C8 0.0338(18) 0.041(2) 0.055(2) 0.0004(17) 0.0078(16) -0.0036(15)
C9 0.0332(18) 0.044(2) 0.057(2) 0.0022(18) 0.0121(16) -0.0031(16)
C10 0.048(2) 0.053(2) 0.061(3) 0.001(2) 0.021(2) -0.0002(19)
C11 0.053(2) 0.057(3) 0.055(2) -0.001(2) 0.0193(19) 0.007(2)
C12 0.055(3) 0.060(3) 0.067(3) -0.005(2) 0.028(2) -0.005(2)
C13 0.0358(18) 0.043(2) 0.049(2) -0.0026(16) 0.0108(16) -0.0012(15)
C14 0.039(2) 0.050(2) 0.048(2) -0.0049(17) 0.0127(16) -0.0032(16)
C15 0.053(3) 0.101(4) 0.049(2) 0.009(3) 0.011(2) 0.000(3)
C16 0.050(3) 0.114(5) 0.068(3) 0.025(3) 0.002(2) 0.010(3)
C17 0.043(2) 0.086(4) 0.070(3) 0.011(3) 0.009(2) 0.010(2)
C18 0.036(2) 0.054(2) 0.062(3) 0.003(2) 0.0121(18) 0.0005(17)
C19 0.042(2) 0.088(4) 0.080(3) 0.002(3) 0.026(2) 0.005(2)
C20 0.056(3) 0.109(5) 0.069(3) 0.009(3) 0.032(3) 0.003(3)
C21 0.051(3) 0.091(4) 0.052(2) 0.010(2) 0.018(2) 0.002(2)

loop_
_atom_type_symbol
_atom_type_description
_atom_type_scat_dispersion_real
_atom_type_scat_dispersion_imag
_atom_type_scat_source
C C 0.0033 0.0016 'International Tables Vol C Tables 4.2.6.8 and 6.1.1.4'
H H 0.0000 0.0000 'International Tables Vol C Tables 4.2.6.8 and 6.1.1.4'
N N 0.0061 0.0033 'International Tables Vol C Tables 4.2.6.8 and 6.1.1.4'
O O 0.0106 0.0060 'International Tables Vol C Tables 4.2.6.8 and 6.1.1.4'
S S 0.1246 0.1234 'International Tables Vol C Tables 4.2.6.8 and 6.1.1.4'
Cl Cl 0.1484 0.1585 'International Tables Vol C Tables 4.2.6.8 and 6.1.1.4'
Ag Ag -0.8971 1.1015 'International Tables Vol C Tables 4.2.6.8 and 6.1.1.4'

loop_
_geom_angle_atom_site_label_1
_geom_angle_atom_site_label_2
_geom_angle_atom_site_label_3
_geom_angle
_geom_angle_site_symmetry_1
_geom_angle_site_symmetry_3
_geom_angle_publ_flag
N1 Ag1 N2 155.42(14) . . ?
N1 Ag1 S1 103.11(11) . 2_646 ?
N2 Ag1 S1 99.43(10) . 2_646 ?
N1 Ag1 S2 103.94(10) . . ?
N2 Ag1 S2 75.68(9) . . ?
S1 Ag1 S2 112.91(4) 2_646 . ?
N1 Ag1 S1 71.22(9) . . ?
N2 Ag1 S1 90.11(9) . . ?
S1 Ag1 S1 116.27(3) 2_646 . ?
S2 Ag1 S1 130.38(5) . . ?
O2 Cl1 O1 107.5(8) . . ?
O2 Cl1 O3 108.9(6) . . ?
O1 Cl1 O3 107.9(7) . . ?
O2 Cl1 O4 116.3(5) . . ?
O1 Cl1 O4 106.9(5) . . ?
O3 Cl1 O4 109.1(4) . . ?
C8 S1 C10 101.2(2) . . ?
C8 S1 Ag1 102.31(13) . 2_656 ?
C10 S1 Ag1 108.60(16) . 2_656 ?
C8 S1 Ag1 98.63(14) . . ?
C10 S1 Ag1 115.91(16) . . ?
Ag1 S1 Ag1 125.35(4) 2_656 . ?
C14 S2 C12 99.8(2) . . ?
C14 S2 Ag1 98.23(14) . . ?
C12 S2 Ag1 103.50(17) . . ?
C1 N1 C9 118.4(4) . . ?
C1 N1 Ag1 114.7(3) . . ?
C9 N1 Ag1 125.7(3) . . ?
C21 N2 C13 118.2(4) . . ?
C21 N2 Ag1 119.5(3) . . ?
C13 N2 Ag1 122.2(3) . . ?
N1 C1 C2 123.4(5) . . ?
N1 C1 H1A 118.3 . . ?
C2 C1 H1A 118.3 . . ?
C3 C2 C1 118.9(5) . . ?
C3 C2 H2A 120.6 . . ?
C1 C2 H2A 120.6 . . ?
C2 C3 C4 120.8(5) . . ?
C2 C3 H3A 119.6 . . ?
C4 C3 H3A 119.6 . . ?
C5 C4 C3 122.3(4) . . ?
C5 C4 C9 120.6(4) . . ?
C3 C4 C9 117.1(4) . . ?
C6 C5 C4 120.2(4) . . ?
C6 C5 H5A 119.9 . . ?
C4 C5 H5A 119.9 . . ?
C5 C6 C7 120.4(5) . . ?
C5 C6 H6A 119.8 . . ?
C7 C6 H6A 119.8 . . ?
C8 C7 C6 121.0(5) . . ?
C8 C7 H7A 119.5 . . ?
C6 C7 H7A 119.5 . . ?
C7 C8 C9 120.6(4) . . ?
C7 C8 S1 119.6(3) . . ?
C9 C8 S1 119.7(3) . . ?
N1 C9 C8 121.4(3) . . ?
N1 C9 C4 121.4(4) . . ?
C8 C9 C4 117.2(4) . . ?
C11 C10 S1 109.0(3) . . ?
C11 C10 H10A 109.9 . . ?
S1 C10 H10A 109.9 . . ?
C11 C10 H10B 109.9 . . ?
S1 C10 H10B 109.9 . . ?
H10A C10 H10B 108.3 . . ?
C12 C11 C10 112.9(4) 2_646 . ?
C12 C11 H11A 109.0 2_646 . ?
C10 C11 H11A 109.0 . . ?
C12 C11 H11B 109.0 2_646 . ?
C10 C11 H11B 109.0 . . ?
H11A C11 H11B 107.8 . . ?
C11 C12 S2 111.2(3) 2_656 . ?
C11 C12 H12A 109.4 2_656 . ?
S2 C12 H12A 109.4 . . ?
C11 C12 H12B 109.4 2_656 . ?
S2 C12 H12B 109.4 . . ?
H12A C12 H12B 108.0 . . ?
N2 C13 C14 120.9(4) . . ?
N2 C13 C18 121.1(4) . . ?
C14 C13 C18 118.0(4) . . ?
C15 C14 C13 119.6(4) . . ?
C15 C14 S2 117.4(3) . . ?
C13 C14 S2 123.0(3) . . ?
C14 C15 C16 121.4(5) . . ?
C14 C15 H15A 119.3 . . ?
C16 C15 H15A 119.3 . . ?
C17 C16 C15 120.1(5) . . ?
C17 C16 H16A 119.9 . . ?
C15 C16 H16A 119.9 . . ?
C16 C17 C18 120.5(4) . . ?
C16 C17 H17A 119.7 . . ?
C18 C17 H17A 119.7 . . ?
C17 C18 C19 121.8(4) . . ?
C17 C18 C13 120.4(4) . . ?
C19 C18 C13 117.9(4) . . ?
C20 C19 C18 119.8(4) . . ?
C20 C19 H19A 120.1 . . ?
C18 C19 H19A 120.1 . . ?
C19 C20 C21 118.8(5) . . ?
C19 C20 H20A 120.6 . . ?
C21 C20 H20A 120.6 . . ?
N2 C21 C20 124.1(5) . . ?
N2 C21 H21A 117.9 . . ?
C20 C21 H21A 117.9 . . ?

loop_
_geom_bond_atom_site_label_1
_geom_bond_atom_site_label_2
_geom_bond_distance
_geom_bond_site_symmetry_2
_geom_bond_publ_flag
Ag1 N1 2.350(4) . ?
Ag1 N2 2.355(4) . ?
Ag1 S1 2.6129(17) 2_646 ?
Ag1 S2 2.6828(18) . ?
Ag1 S1 2.8149(16) . ?
Cl1 O2 1.327(7) . ?
Cl1 O1 1.341(8) . ?
Cl1 O3 1.358(7) . ?
Cl1 O4 1.404(5) . ?
S1 C8 1.787(4) . ?
S1 C10 1.808(4) . ?
S1 Ag1 2.6129(17) 2_656 ?
S2 C14 1.780(4) . ?
S2 C12 1.797(5) . ?
N1 C1 1.307(6) . ?
N1 C9 1.358(5) . ?
N2 C21 1.313(6) . ?
N2 C13 1.356(5) . ?
C1 C2 1.414(8) . ?
C1 H1A 0.9300 . ?
C2 C3 1.322(9) . ?
C2 H2A 0.9300 . ?
C3 C4 1.402(7) . ?
C3 H3A 0.9300 . ?
C4 C5 1.397(7) . ?
C4 C9 1.424(6) . ?
C5 C6 1.356(8) . ?
C5 H5A 0.9300 . ?
C6 C7 1.389(7) . ?
C6 H6A 0.9300 . ?
C7 C8 1.369(6) . ?
C7 H7A 0.9300 . ?
C8 C9 1.412(6) . ?
C10 C11 1.549(7) . ?
C10 H10A 0.9700 . ?
C10 H10B 0.9700 . ?
C11 C12 1.495(6) 2_646 ?
C11 H11A 0.9700 . ?
C11 H11B 0.9700 . ?
C12 C11 1.495(6) 2_656 ?
C12 H12A 0.9700 . ?
C12 H12B 0.9700 . ?
C13 C14 1.417(6) . ?
C13 C18 1.419(6) . ?
C14 C15 1.361(6) . ?
C15 C16 1.410(7) . ?
C15 H15A 0.9300 . ?
C16 C17 1.340(8) . ?
C16 H16A 0.9300 . ?
C17 C18 1.398(7) . ?
C17 H17A 0.9300 . ?
C18 C19 1.406(7) . ?
C19 C20 1.339(8) . ?
C19 H19A 0.9300 . ?
C20 C21 1.395(7) . ?
C20 H20A 0.9300 . ?
C21 H21A 0.9300 . ?

loop_
_geom_torsion_atom_site_label_1
_geom_torsion_atom_site_label_2
_geom_torsion_atom_site_label_3
_geom_torsion_atom_site_label_4
_geom_torsion
_geom_torsion_site_symmetry_1
_geom_torsion_site_symmetry_2
_geom_torsion_site_symmetry_3
_geom_torsion_site_symmetry_4
_geom_torsion_publ_flag
N1 Ag1 S1 C8 -13.26(17) . . . . ?
N2 Ag1 S1 C8 -176.98(16) . . . . ?
S1 Ag1 S1 C8 82.44(13) 2_646 . . . ?
S2 Ag1 S1 C8 -105.83(14) . . . . ?
N1 Ag1 S1 C10 -120.24(19) . . . . ?
N2 Ag1 S1 C10 76.05(19) . . . . ?
S1 Ag1 S1 C10 -24.54(16) 2_646 . . . ?
S2 Ag1 S1 C10 147.19(16) . . . . ?
N1 Ag1 S1 Ag1 98.58(11) . . . 2_656 ?
N2 Ag1 S1 Ag1 -65.14(10) . . . 2_656 ?
S1 Ag1 S1 Ag1 -165.72(6) 2_646 . . 2_656 ?
S2 Ag1 S1 Ag1 6.01(6) . . . 2_656 ?
N1 Ag1 S2 C14 -154.09(17) . . . . ?
N2 Ag1 S2 C14 0.55(16) . . . . ?
S1 Ag1 S2 C14 94.90(14) 2_646 . . . ?
S1 Ag1 S2 C14 -77.05(14) . . . . ?
N1 Ag1 S2 C12 -51.89(19) . . . . ?
N2 Ag1 S2 C12 102.75(18) . . . . ?
S1 Ag1 S2 C12 -162.90(16) 2_646 . . . ?
S1 Ag1 S2 C12 25.15(16) . . . . ?
N2 Ag1 N1 C1 -133.7(4) . . . . ?
S1 Ag1 N1 C1 70.3(4) 2_646 . . . ?
S2 Ag1 N1 C1 -47.8(4) . . . . ?
S1 Ag1 N1 C1 -176.1(4) . . . . ?
N2 Ag1 N1 C9 59.3(5) . . . . ?
S1 Ag1 N1 C9 -96.7(4) 2_646 . . . ?
S2 Ag1 N1 C9 145.2(3) . . . . ?
S1 Ag1 N1 C9 16.9(3) . . . . ?
N1 Ag1 N2 C21 -90.5(5) . . . . ?
S1 Ag1 N2 C21 65.8(4) 2_646 . . . ?
S2 Ag1 N2 C21 177.2(4) . . . . ?
S1 Ag1 N2 C21 -50.8(4) . . . . ?
N1 Ag1 N2 C13 92.8(4) . . . . ?
S1 Ag1 N2 C13 -110.8(3) 2_646 . . . ?
S2 Ag1 N2 C13 0.5(3) . . . . ?
S1 Ag1 N2 C13 132.5(3) . . . . ?
C9 N1 C1 C2 -0.2(9) . . . . ?
Ag1 N1 C1 C2 -168.2(6) . . . . ?
N1 C1 C2 C3 1.4(12) . . . . ?
C1 C2 C3 C4 -1.0(11) . . . . ?
C2 C3 C4 C5 179.2(7) . . . . ?
C2 C3 C4 C9 -0.5(9) . . . . ?
C3 C4 C5 C6 179.9(6) . . . . ?
C9 C4 C5 C6 -0.4(9) . . . . ?
C4 C5 C6 C7 -1.6(9) . . . . ?
C5 C6 C7 C8 2.4(9) . . . . ?
C6 C7 C8 C9 -1.1(7) . . . . ?
C6 C7 C8 S1 -179.1(4) . . . . ?
C10 S1 C8 C7 -49.5(4) . . . . ?
Ag1 S1 C8 C7 62.6(4) 2_656 . . . ?
Ag1 S1 C8 C7 -168.2(3) . . . . ?
C10 S1 C8 C9 132.5(3) . . . . ?
Ag1 S1 C8 C9 -115.4(3) 2_656 . . . ?
Ag1 S1 C8 C9 13.8(3) . . . . ?
C1 N1 C9 C8 179.1(5) . . . . ?
Ag1 N1 C9 C8 -14.4(6) . . . . ?
C1 N1 C9 C4 -1.4(7) . . . . ?
Ag1 N1 C9 C4 165.2(3) . . . . ?
C7 C8 C9 N1 178.7(4) . . . . ?
S1 C8 C9 N1 -3.3(6) . . . . ?
C7 C8 C9 C4 -0.8(6) . . . . ?
S1 C8 C9 C4 177.1(3) . . . . ?
C5 C4 C9 N1 -178.0(5) . . . . ?
C3 C4 C9 N1 1.8(7) . . . . ?
C5 C4 C9 C8 1.6(7) . . . . ?
C3 C4 C9 C8 -178.7(5) . . . . ?
C8 S1 C10 C11 -65.6(3) . . . . ?
Ag1 S1 C10 C11 -172.8(3) 2_656 . . . ?
Ag1 S1 C10 C11 39.9(3) . . . . ?
S1 C10 C11 C12 167.2(3) . . . 2_646 ?
C14 S2 C12 C11 65.4(4) . . . 2_656 ?
Ag1 S2 C12 C11 -35.6(4) . . . 2_656 ?
C21 N2 C13 C14 -178.6(4) . . . . ?
Ag1 N2 C13 C14 -1.9(5) . . . . ?
C21 N2 C13 C18 2.3(6) . . . . ?
Ag1 N2 C13 C18 179.1(3) . . . . ?
N2 C13 C14 C15 -177.3(4) . . . . ?
C18 C13 C14 C15 1.8(6) . . . . ?
N2 C13 C14 S2 2.6(6) . . . . ?
C18 C13 C14 S2 -178.3(3) . . . . ?
C12 S2 C14 C15 72.8(4) . . . . ?
Ag1 S2 C14 C15 178.1(4) . . . . ?
C12 S2 C14 C13 -107.1(4) . . . . ?
Ag1 S2 C14 C13 -1.8(4) . . . . ?
C13 C14 C15 C16 -0.2(8) . . . . ?
S2 C14 C15 C16 179.9(5) . . . . ?
C14 C15 C16 C17 -1.4(10) . . . . ?
C15 C16 C17 C18 1.3(10) . . . . ?
C16 C17 C18 C19 179.8(6) . . . . ?
C16 C17 C18 C13 0.3(8) . . . . ?
N2 C13 C18 C17 177.2(4) . . . . ?
C14 C13 C18 C17 -1.9(6) . . . . ?
N2 C13 C18 C19 -2.3(6) . . . . ?
C14 C13 C18 C19 178.7(4) . . . . ?
C17 C18 C19 C20 -179.1(6) . . . . ?
C13 C18 C19 C20 0.3(8) . . . . ?
C18 C19 C20 C21 1.4(10) . . . . ?
C13 N2 C21 C20 -0.5(8) . . . . ?
Ag1 N2 C21 C20 -177.3(5) . . . . ?
C19 C20 C21 N2 -1.4(10) . . . . ?
